data_4310956
loop_
_publ_author_name
'Valerie Autissier'
'Pedro Martin Zarza'
'Athinoula Petrou'
'Richard A. Henderson'
'Ross W. Harrington'
'William C. Clegg'

_publ_section_title
;
 Proton Transfer to Nickel-Thiolate Complexes. 2. Rate-Limiting
 Intramolecular Proton Transfer in the Reactions of
 [Ni(SC6H4R-4)(PhP{CH2CH2PPh2}2)]+ (R = NO2, Cl, H, Me, or MeO)
;
_journal_name_full 'Inorganic Chemistry'
_journal_page_first 3106
_journal_page_last 3115
_journal_paper_doi 10.1021/ic0303237
_journal_volume 43
_journal_year 2004
_chemical_formula_sum 'C65 H60 B Ni P3 S'
_chemical_formula_weight 1035.62
_space_group_IT_number 2
_symmetry_cell_setting triclinic
_symmetry_space_group_name_Hall '-P 1'
_symmetry_space_group_name_H-M 'P -1'
_atom_sites_solution_hydrogens geom
_atom_sites_solution_primary direct
_atom_sites_solution_secondary difmap
_audit_creation_method SHELXL-97
_cell_angle_alpha 79.9220(10)
_cell_angle_beta 69.3660(10)
_cell_angle_gamma 66.2560(10)
_cell_formula_units_Z 2
_cell_length_a 12.3581(11)
_cell_length_b 14.4506(13)
_cell_length_c 17.4416(15)
_cell_measurement_reflns_used 12342
_cell_measurement_temperature 150(2)
_cell_measurement_theta_max 28.72
_cell_measurement_theta_min 2.50
_cell_volume 2666.2(4)
_computing_cell_refinement 'Bruker SAINT'
_computing_data_collection 'Bruker SMART'
_computing_data_reduction 'Bruker SAINT'
_computing_structure_refinement 'SHELXL-97 (Sheldrick, 1997)'
_computing_structure_solution 'SHELXS-97 (Sheldrick, 1990)'
_diffrn_ambient_temperature 150(2)
_diffrn_measured_fraction_theta_full 0.990
_diffrn_measured_fraction_theta_max 0.990
_diffrn_measurement_method '\w rotation with narrow frames'
_diffrn_radiation_monochromator graphite
_diffrn_radiation_source 'sealed tube'
_diffrn_radiation_type MoK\a
_diffrn_radiation_wavelength 0.71073
_diffrn_reflns_av_R_equivalents 0.0592
_diffrn_reflns_av_sigmaI/netI 0.0886
_diffrn_reflns_limit_h_max 14
_diffrn_reflns_limit_h_min -14
_diffrn_reflns_limit_k_max 17
_diffrn_reflns_limit_k_min -17
_diffrn_reflns_limit_l_max 20
_diffrn_reflns_limit_l_min -20
_diffrn_reflns_number 19197
_diffrn_reflns_theta_full 25.00
_diffrn_reflns_theta_max 25.00
_diffrn_reflns_theta_min 1.54
_exptl_absorpt_coefficient_mu 0.534
_exptl_absorpt_correction_T_max 0.9485
_exptl_absorpt_correction_T_min 0.8561
_exptl_absorpt_correction_type multi-scan
_exptl_crystal_colour red
_exptl_crystal_density_diffrn 1.290
_exptl_crystal_density_method 'not measured'
_exptl_crystal_description block
_exptl_crystal_F_000 1088
_exptl_crystal_size_max 0.30
_exptl_crystal_size_mid 0.10
_exptl_crystal_size_min 0.10
_refine_diff_density_max 1.324
_refine_diff_density_min -0.817
_refine_diff_density_rms 0.092
_refine_ls_extinction_method none
_refine_ls_goodness_of_fit_ref 1.022
_refine_ls_hydrogen_treatment constr
_refine_ls_matrix_type full
_refine_ls_number_parameters 640
_refine_ls_number_reflns 9315
_refine_ls_number_restraints 0
_refine_ls_restrained_S_all 1.022
_refine_ls_R_factor_all 0.0843
_refine_ls_R_factor_gt 0.0567
_refine_ls_shift/su_max 0.001
_refine_ls_shift/su_mean 0.000
_refine_ls_structure_factor_coef Fsqd
_refine_ls_weighting_details 'calc w=1/[\s^2^(Fo^2^)+(0.0869P)^2^+0.0000P] where P=(Fo^2^+2Fc^2^)/3'
_refine_ls_weighting_scheme calc
_refine_ls_wR_factor_gt 0.1380
_refine_ls_wR_factor_ref 0.1590
_reflns_number_gt 6746
_reflns_number_total 9315
_reflns_threshold_expression I>2\s(I)
_cod_data_source_file ic0303237_s_4.cif
_cod_data_source_block rah32
_cod_depositor_comments
;
The following automatic conversions were performed:

data name '_atom_site_symetry_multiplicity' was replaced with
'_atom_site_symmetry_multiplicity' as specified in the replacement
file 'data/replacement-values/replacement_tags.lst'.

Automatic conversion script
Id: cif_correct_tags 9268 2022-04-12 08:56:07Z antanas 
;
_cod_database_code 4310956

loop_
_symmetry_equiv_pos_as_xyz
'x, y, z'
'-x, -y, -z'

loop_
_atom_site_label
_atom_site_type_symbol
_atom_site_fract_x
_atom_site_fract_y
_atom_site_fract_z
_atom_site_U_iso_or_equiv
_atom_site_adp_type
_atom_site_occupancy
_atom_site_symmetry_multiplicity
_atom_site_calc_flag
_atom_site_refinement_flags
_atom_site_disorder_assembly
_atom_site_disorder_group
Ni1 Ni 0.52196(4) 0.77189(3) 0.70631(3) 0.01911(15) Uani 1 1 d . . .
P1 P 0.71683(9) 0.73964(7) 0.69547(6) 0.0209(2) Uani 1 1 d . . .
P2 P 0.32297(9) 0.79725(7) 0.75822(6) 0.0203(2) Uani 1 1 d . . .
P3 P 0.47842(9) 0.89048(7) 0.78381(6) 0.0211(2) Uani 1 1 d . . .
S1 S 0.53697(9) 0.68694(7) 0.60965(6) 0.0254(2) Uani 1 1 d . . .
C1 C 0.6887(3) 0.5857(3) 0.5701(2) 0.0273(9) Uani 1 1 d . . .
H1A H 0.7552 0.6045 0.5741 0.033 Uiso 1 1 calc R . .
H1B H 0.6903 0.5225 0.6034 0.033 Uiso 1 1 calc R . .
C2 C 0.7118(3) 0.5688(3) 0.4820(2) 0.0256(9) Uani 1 1 d . . .
C3 C 0.6461(4) 0.5238(3) 0.4620(3) 0.0365(10) Uani 1 1 d . . .
H3 H 0.5870 0.5022 0.5045 0.044 Uiso 1 1 calc R . .
C4 C 0.6646(4) 0.5095(4) 0.3816(3) 0.0448(12) Uani 1 1 d . . .
H4 H 0.6164 0.4804 0.3693 0.054 Uiso 1 1 calc R . .
C5 C 0.7521(4) 0.5371(4) 0.3193(3) 0.0443(12) Uani 1 1 d . . .
H5 H 0.7660 0.5262 0.2639 0.053 Uiso 1 1 calc R . .
C6 C 0.8199(4) 0.5811(3) 0.3383(3) 0.0439(12) Uani 1 1 d . . .
H6 H 0.8813 0.6002 0.2958 0.053 Uiso 1 1 calc R . .
C7 C 0.7989(4) 0.5972(3) 0.4189(3) 0.0331(10) Uani 1 1 d . . .
H7 H 0.8452 0.6284 0.4310 0.040 Uiso 1 1 calc R . .
C8 C 0.8307(3) 0.7328(3) 0.5942(2) 0.0232(8) Uani 1 1 d . . .
C9 C 0.7972(4) 0.8089(3) 0.5358(3) 0.0309(9) Uani 1 1 d . . .
H9 H 0.7166 0.8606 0.5493 0.037 Uiso 1 1 calc R . .
C10 C 0.8817(4) 0.8087(3) 0.4585(3) 0.0372(10) Uani 1 1 d . . .
H10 H 0.8583 0.8597 0.4185 0.045 Uiso 1 1 calc R . .
C11 C 0.9988(4) 0.7356(3) 0.4392(3) 0.0361(10) Uani 1 1 d . . .
H11 H 1.0572 0.7370 0.3866 0.043 Uiso 1 1 calc R . .
C12 C 1.0321(4) 0.6594(3) 0.4964(3) 0.0350(10) Uani 1 1 d . . .
H12 H 1.1132 0.6084 0.4827 0.042 Uiso 1 1 calc R . .
C13 C 0.9484(3) 0.6571(3) 0.5730(2) 0.0265(9) Uani 1 1 d . . .
H13 H 0.9711 0.6037 0.6115 0.032 Uiso 1 1 calc R . .
C14 C 0.7824(3) 0.6258(3) 0.7532(2) 0.0238(8) Uani 1 1 d . . .
C15 C 0.7460(4) 0.5446(3) 0.7599(3) 0.0339(10) Uani 1 1 d . . .
H15 H 0.6859 0.5502 0.7356 0.041 Uiso 1 1 calc R . .
C16 C 0.7967(4) 0.4548(3) 0.8020(3) 0.0396(11) Uani 1 1 d . . .
H16 H 0.7728 0.3992 0.8049 0.047 Uiso 1 1 calc R . .
C17 C 0.8817(4) 0.4471(3) 0.8394(2) 0.0362(10) Uani 1 1 d . . .
H17 H 0.9165 0.3862 0.8682 0.043 Uiso 1 1 calc R . .
C18 C 0.9158(4) 0.5276(3) 0.8350(3) 0.0350(10) Uani 1 1 d . . .
H18 H 0.9727 0.5229 0.8619 0.042 Uiso 1 1 calc R . .
C19 C 0.8678(4) 0.6163(3) 0.7915(2) 0.0304(9) Uani 1 1 d . . .
H19 H 0.8937 0.6710 0.7879 0.036 Uiso 1 1 calc R . .
C20 C 0.2277(3) 0.8198(3) 0.6920(2) 0.0225(8) Uani 1 1 d . . .
C21 C 0.1941(4) 0.7440(3) 0.6811(3) 0.0325(9) Uani 1 1 d . . .
H21 H 0.2219 0.6794 0.7073 0.039 Uiso 1 1 calc R . .
C22 C 0.1206(4) 0.7615(4) 0.6324(3) 0.0427(11) Uani 1 1 d . . .
H22 H 0.0984 0.7087 0.6249 0.051 Uiso 1 1 calc R . .
C23 C 0.0787(4) 0.8553(4) 0.5944(3) 0.0395(11) Uani 1 1 d . . .
H23 H 0.0276 0.8673 0.5611 0.047 Uiso 1 1 calc R . .
C24 C 0.1116(4) 0.9311(4) 0.6053(3) 0.0423(11) Uani 1 1 d . . .
H24 H 0.0821 0.9960 0.5798 0.051 Uiso 1 1 calc R . .
C25 C 0.1872(4) 0.9139(3) 0.6529(3) 0.0350(10) Uani 1 1 d . . .
H25 H 0.2114 0.9662 0.6588 0.042 Uiso 1 1 calc R . .
C26 C 0.2996(3) 0.6894(3) 0.8242(2) 0.0231(8) Uani 1 1 d . . .
C27 C 0.1942(4) 0.7040(3) 0.8922(2) 0.0297(9) Uani 1 1 d . . .
H27 H 0.1390 0.7707 0.9082 0.036 Uiso 1 1 calc R . .
C28 C 0.1690(4) 0.6214(4) 0.9371(3) 0.0382(11) Uani 1 1 d . . .
H28 H 0.0959 0.6317 0.9829 0.046 Uiso 1 1 calc R . .
C29 C 0.2497(4) 0.5252(3) 0.9150(3) 0.0400(11) Uani 1 1 d . . .
H29 H 0.2319 0.4690 0.9457 0.048 Uiso 1 1 calc R . .
C30 C 0.3567(4) 0.5088(3) 0.8487(3) 0.0361(10) Uani 1 1 d . . .
H30 H 0.4128 0.4418 0.8344 0.043 Uiso 1 1 calc R . .
C31 C 0.3818(4) 0.5913(3) 0.8031(3) 0.0309(9) Uani 1 1 d . . .
H31 H 0.4552 0.5805 0.7574 0.037 Uiso 1 1 calc R . .
C32 C 0.4582(3) 1.0083(3) 0.7228(2) 0.0241(8) Uani 1 1 d . . .
C33 C 0.4535(4) 1.0137(3) 0.6437(2) 0.0330(10) Uani 1 1 d . . .
H33 H 0.4571 0.9563 0.6219 0.040 Uiso 1 1 calc R . .
C34 C 0.4437(4) 1.1025(4) 0.5964(3) 0.0424(11) Uani 1 1 d . . .
H34 H 0.4399 1.1059 0.5425 0.051 Uiso 1 1 calc R . .
C35 C 0.4394(4) 1.1859(4) 0.6272(3) 0.0449(12) Uani 1 1 d . . .
H35 H 0.4341 1.2463 0.5942 0.054 Uiso 1 1 calc R . .
C36 C 0.4427(4) 1.1816(3) 0.7063(3) 0.0405(11) Uani 1 1 d . . .
H36 H 0.4381 1.2394 0.7280 0.049 Uiso 1 1 calc R . .
C37 C 0.4529(4) 1.0928(3) 0.7537(3) 0.0300(9) Uani 1 1 d . . .
H37 H 0.4563 1.0897 0.8077 0.036 Uiso 1 1 calc R . .
C38 C 0.6085(4) 0.8717(3) 0.8191(2) 0.0270(9) Uani 1 1 d . . .
H38A H 0.5979 0.9348 0.8409 0.032 Uiso 1 1 calc R . .
H38B H 0.6166 0.8173 0.8624 0.032 Uiso 1 1 calc R . .
C39 C 0.7209(4) 0.8421(3) 0.7425(2) 0.0280(9) Uani 1 1 d . . .
H39A H 0.7985 0.8190 0.7570 0.034 Uiso 1 1 calc R . .
H39B H 0.7183 0.9011 0.7034 0.034 Uiso 1 1 calc R . .
C40 C 0.3325(3) 0.9086(3) 0.8660(2) 0.0243(8) Uani 1 1 d . . .
H40A H 0.3433 0.8539 0.9089 0.029 Uiso 1 1 calc R . .
H40B H 0.3007 0.9745 0.8915 0.029 Uiso 1 1 calc R . .
C41 C 0.2435(4) 0.9059(3) 0.8243(2) 0.0252(8) Uani 1 1 d . . .
H41A H 0.2184 0.9693 0.7912 0.030 Uiso 1 1 calc R . .
H41B H 0.1677 0.9000 0.8662 0.030 Uiso 1 1 calc R . .
B1 B 0.7732(4) 0.1367(3) 0.8543(3) 0.0230(9) Uani 1 1 d . . .
C42 C 0.7505(3) 0.1665(3) 0.7633(2) 0.0251(8) Uani 1 1 d . . .
C43 C 0.7889(4) 0.0969(3) 0.7036(2) 0.0333(10) Uani 1 1 d . . .
H43 H 0.8291 0.0271 0.7155 0.040 Uiso 1 1 calc R . .
C44 C 0.7704(4) 0.1258(4) 0.6271(3) 0.0431(12) Uani 1 1 d . . .
H44 H 0.7978 0.0756 0.5887 0.052 Uiso 1 1 calc R . .
C45 C 0.7134(4) 0.2253(4) 0.6065(3) 0.0423(12) Uani 1 1 d . . .
H45 H 0.7023 0.2449 0.5540 0.051 Uiso 1 1 calc R . .
C46 C 0.6725(4) 0.2965(4) 0.6643(3) 0.0374(11) Uani 1 1 d . . .
H46 H 0.6314 0.3659 0.6519 0.045 Uiso 1 1 calc R . .
C47 C 0.6908(4) 0.2676(3) 0.7401(2) 0.0316(9) Uani 1 1 d . . .
H47 H 0.6618 0.3185 0.7783 0.038 Uiso 1 1 calc R . .
C48 C 0.9040(3) 0.1446(3) 0.8515(2) 0.0234(8) Uani 1 1 d . . .
C49 C 0.9840(4) 0.1762(3) 0.7830(2) 0.0281(9) Uani 1 1 d . . .
H49 H 0.9652 0.1915 0.7328 0.034 Uiso 1 1 calc R . .
C50 C 1.0904(4) 0.1859(3) 0.7856(3) 0.0312(10) Uani 1 1 d . . .
H50 H 1.1431 0.2067 0.7375 0.037 Uiso 1 1 calc R . .
C51 C 1.1195(4) 0.1655(3) 0.8578(3) 0.0326(10) Uani 1 1 d . . .
H51 H 1.1902 0.1744 0.8604 0.039 Uiso 1 1 calc R . .
C52 C 1.0440(4) 0.1319(3) 0.9262(2) 0.0308(9) Uani 1 1 d . . .
H52 H 1.0633 0.1168 0.9762 0.037 Uiso 1 1 calc R . .
C53 C 0.9410(3) 0.1202(3) 0.9222(2) 0.0270(9) Uani 1 1 d . . .
H53 H 0.8927 0.0943 0.9695 0.032 Uiso 1 1 calc R . .
C54 C 0.6551(3) 0.2183(3) 0.9183(2) 0.0232(8) Uani 1 1 d . . .
C55 C 0.6636(4) 0.2873(3) 0.9606(2) 0.0250(8) Uani 1 1 d . . .
H55 H 0.7437 0.2869 0.9531 0.030 Uiso 1 1 calc R . .
C56 C 0.5613(4) 0.3564(3) 1.0129(2) 0.0326(10) Uani 1 1 d . . .
H56 H 0.5724 0.4022 1.0397 0.039 Uiso 1 1 calc R . .
C57 C 0.4436(4) 0.3589(3) 1.0259(2) 0.0347(10) Uani 1 1 d . . .
H57 H 0.3731 0.4051 1.0627 0.042 Uiso 1 1 calc R . .
C58 C 0.4295(4) 0.2929(3) 0.9845(3) 0.0347(10) Uani 1 1 d . . .
H58 H 0.3490 0.2940 0.9921 0.042 Uiso 1 1 calc R . .
C59 C 0.5337(4) 0.2251(3) 0.9318(2) 0.0291(9) Uani 1 1 d . . .
H59 H 0.5219 0.1812 0.9034 0.035 Uiso 1 1 calc R . .
C60 C 0.7857(3) 0.0197(3) 0.8839(2) 0.0220(8) Uani 1 1 d . . .
C61 C 0.6995(3) -0.0094(3) 0.9503(2) 0.0236(8) Uani 1 1 d . . .
H61 H 0.6256 0.0419 0.9795 0.028 Uiso 1 1 calc R . .
C62 C 0.7176(4) -0.1100(3) 0.9753(2) 0.0275(9) Uani 1 1 d . . .
H62 H 0.6572 -0.1258 1.0212 0.033 Uiso 1 1 calc R . .
C63 C 0.8234(4) -0.1874(3) 0.9334(2) 0.0276(9) Uani 1 1 d . . .
H63 H 0.8362 -0.2562 0.9500 0.033 Uiso 1 1 calc R . .
C64 C 0.9098(4) -0.1618(3) 0.8669(2) 0.0285(9) Uani 1 1 d . . .
H64 H 0.9820 -0.2136 0.8368 0.034 Uiso 1 1 calc R . .
C65 C 0.8919(3) -0.0611(3) 0.8439(2) 0.0257(9) Uani 1 1 d . . .
H65 H 0.9541 -0.0461 0.7990 0.031 Uiso 1 1 calc R . .

loop_
_atom_site_aniso_label
_atom_site_aniso_U_11
_atom_site_aniso_U_22
_atom_site_aniso_U_33
_atom_site_aniso_U_23
_atom_site_aniso_U_13
_atom_site_aniso_U_12
Ni1 0.0238(3) 0.0151(3) 0.0216(3) -0.00213(18) -0.0095(2) -0.0075(2)
P1 0.0249(5) 0.0166(5) 0.0250(5) 0.0020(4) -0.0130(4) -0.0082(4)
P2 0.0237(5) 0.0170(5) 0.0214(5) -0.0039(4) -0.0069(4) -0.0075(4)
P3 0.0307(5) 0.0148(5) 0.0216(5) -0.0004(4) -0.0124(4) -0.0088(4)
S1 0.0266(5) 0.0256(5) 0.0259(5) -0.0094(4) -0.0071(4) -0.0091(4)
C1 0.029(2) 0.019(2) 0.032(2) -0.0057(16) -0.0095(17) -0.0044(17)
C2 0.026(2) 0.018(2) 0.030(2) -0.0044(16) -0.0091(17) -0.0031(16)
C3 0.037(2) 0.039(3) 0.038(3) -0.012(2) -0.0069(19) -0.019(2)
C4 0.046(3) 0.053(3) 0.044(3) -0.022(2) -0.012(2) -0.019(2)
C5 0.052(3) 0.043(3) 0.031(2) -0.013(2) -0.012(2) -0.007(2)
C6 0.053(3) 0.028(2) 0.033(3) -0.0020(19) 0.004(2) -0.014(2)
C7 0.036(2) 0.022(2) 0.038(2) -0.0048(18) -0.0032(19) -0.0129(18)
C8 0.029(2) 0.022(2) 0.026(2) 0.0067(16) -0.0151(17) -0.0147(17)
C9 0.030(2) 0.026(2) 0.038(2) 0.0076(18) -0.0175(19) -0.0096(18)
C10 0.047(3) 0.034(2) 0.035(2) 0.0172(19) -0.021(2) -0.021(2)
C11 0.032(2) 0.049(3) 0.030(2) 0.007(2) -0.0114(18) -0.019(2)
C12 0.028(2) 0.040(3) 0.035(2) 0.0022(19) -0.0131(19) -0.0097(19)
C13 0.028(2) 0.026(2) 0.027(2) 0.0076(16) -0.0137(17) -0.0105(17)
C14 0.029(2) 0.019(2) 0.0191(19) -0.0002(15) -0.0056(16) -0.0070(16)
C15 0.049(3) 0.027(2) 0.034(2) 0.0040(18) -0.021(2) -0.017(2)
C16 0.064(3) 0.021(2) 0.041(3) 0.0099(19) -0.023(2) -0.022(2)
C17 0.044(3) 0.028(2) 0.024(2) 0.0034(17) -0.0100(19) -0.003(2)
C18 0.034(2) 0.033(2) 0.035(2) 0.0028(19) -0.0212(19) -0.0031(19)
C19 0.030(2) 0.026(2) 0.036(2) 0.0033(18) -0.0160(18) -0.0091(18)
C20 0.0226(19) 0.023(2) 0.0213(19) -0.0033(15) -0.0057(15) -0.0076(16)
C21 0.042(2) 0.027(2) 0.036(2) 0.0033(18) -0.0196(19) -0.0156(19)
C22 0.055(3) 0.048(3) 0.042(3) 0.004(2) -0.026(2) -0.030(2)
C23 0.033(2) 0.057(3) 0.033(2) 0.001(2) -0.0183(19) -0.015(2)
C24 0.050(3) 0.041(3) 0.038(3) 0.004(2) -0.027(2) -0.010(2)
C25 0.043(3) 0.028(2) 0.038(2) 0.0007(18) -0.017(2) -0.012(2)
C26 0.029(2) 0.022(2) 0.023(2) -0.0012(16) -0.0136(16) -0.0094(16)
C27 0.032(2) 0.029(2) 0.030(2) 0.0014(17) -0.0152(18) -0.0104(18)
C28 0.037(2) 0.047(3) 0.033(2) 0.011(2) -0.0126(19) -0.022(2)
C29 0.054(3) 0.032(3) 0.043(3) 0.018(2) -0.025(2) -0.025(2)
C30 0.043(3) 0.021(2) 0.047(3) 0.0022(19) -0.019(2) -0.0117(19)
C31 0.039(2) 0.023(2) 0.035(2) 0.0002(17) -0.0125(19) -0.0144(18)
C32 0.026(2) 0.018(2) 0.027(2) 0.0016(16) -0.0082(16) -0.0087(16)
C33 0.035(2) 0.029(2) 0.035(2) 0.0031(18) -0.0171(19) -0.0085(19)
C34 0.045(3) 0.043(3) 0.038(3) 0.017(2) -0.022(2) -0.014(2)
C35 0.037(3) 0.030(3) 0.060(3) 0.020(2) -0.018(2) -0.012(2)
C36 0.040(3) 0.019(2) 0.059(3) 0.005(2) -0.012(2) -0.0144(19)
C37 0.034(2) 0.021(2) 0.035(2) -0.0006(17) -0.0096(18) -0.0110(18)
C38 0.041(2) 0.020(2) 0.030(2) 0.0012(16) -0.0228(18) -0.0129(18)
C39 0.033(2) 0.018(2) 0.043(2) 0.0037(17) -0.0243(19) -0.0108(17)
C40 0.035(2) 0.0171(19) 0.0209(19) -0.0036(15) -0.0067(16) -0.0109(17)
C41 0.030(2) 0.021(2) 0.025(2) -0.0052(16) -0.0051(16) -0.0110(17)
B1 0.024(2) 0.027(2) 0.020(2) -0.0001(18) -0.0061(18) -0.0126(19)
C42 0.023(2) 0.031(2) 0.024(2) -0.0003(16) -0.0058(16) -0.0140(17)
C43 0.031(2) 0.039(3) 0.029(2) -0.0013(19) -0.0108(18) -0.0105(19)
C44 0.042(3) 0.067(3) 0.023(2) -0.008(2) -0.0088(19) -0.021(2)
C45 0.040(3) 0.066(3) 0.028(2) 0.010(2) -0.016(2) -0.027(2)
C46 0.039(2) 0.042(3) 0.037(3) 0.017(2) -0.018(2) -0.024(2)
C47 0.037(2) 0.032(2) 0.029(2) 0.0053(18) -0.0112(18) -0.0180(19)
C48 0.026(2) 0.0161(19) 0.029(2) -0.0034(15) -0.0073(16) -0.0086(16)
C49 0.029(2) 0.024(2) 0.030(2) 0.0046(17) -0.0112(17) -0.0096(17)
C50 0.025(2) 0.023(2) 0.043(3) 0.0054(18) -0.0046(18) -0.0143(17)
C51 0.028(2) 0.019(2) 0.056(3) -0.0043(19) -0.015(2) -0.0105(17)
C52 0.033(2) 0.030(2) 0.032(2) -0.0087(18) -0.0139(18) -0.0067(18)
C53 0.028(2) 0.029(2) 0.025(2) -0.0034(17) -0.0072(17) -0.0112(17)
C54 0.029(2) 0.0182(19) 0.023(2) 0.0044(15) -0.0105(16) -0.0099(16)
C55 0.033(2) 0.022(2) 0.022(2) 0.0019(16) -0.0122(17) -0.0098(17)
C56 0.043(3) 0.028(2) 0.025(2) -0.0007(17) -0.0152(19) -0.0075(19)
C57 0.037(2) 0.021(2) 0.029(2) 0.0014(17) -0.0030(18) -0.0017(18)
C58 0.031(2) 0.020(2) 0.046(3) 0.0067(19) -0.0064(19) -0.0106(18)
C59 0.030(2) 0.021(2) 0.037(2) 0.0011(17) -0.0106(18) -0.0108(17)
C60 0.026(2) 0.027(2) 0.0201(19) -0.0006(15) -0.0113(16) -0.0138(17)
C61 0.027(2) 0.026(2) 0.023(2) -0.0041(16) -0.0105(16) -0.0117(17)
C62 0.036(2) 0.029(2) 0.025(2) 0.0012(17) -0.0102(17) -0.0204(19)
C63 0.035(2) 0.022(2) 0.034(2) 0.0016(17) -0.0181(18) -0.0122(18)
C64 0.025(2) 0.027(2) 0.035(2) -0.0080(17) -0.0124(18) -0.0054(17)
C65 0.025(2) 0.032(2) 0.025(2) -0.0039(17) -0.0085(16) -0.0134(17)

loop_
_atom_type_symbol
_atom_type_description
_atom_type_scat_dispersion_real
_atom_type_scat_dispersion_imag
_atom_type_scat_source
C C 0.0033 0.0016 'International Tables Vol C Tables 4.2.6.8 and 6.1.1.4'
H H 0.0000 0.0000 'International Tables Vol C Tables 4.2.6.8 and 6.1.1.4'
B B 0.0013 0.0007 'International Tables Vol C Tables 4.2.6.8 and 6.1.1.4'
P P 0.1023 0.0942 'International Tables Vol C Tables 4.2.6.8 and 6.1.1.4'
S S 0.1246 0.1234 'International Tables Vol C Tables 4.2.6.8 and 6.1.1.4'
Ni Ni 0.3393 1.1124 'International Tables Vol C Tables 4.2.6.8 and 6.1.1.4'

loop_
_geom_angle_atom_site_label_1
_geom_angle_atom_site_label_2
_geom_angle_atom_site_label_3
_geom_angle
_geom_angle_site_symmetry_1
_geom_angle_site_symmetry_3
_geom_angle_publ_flag
P1 Ni1 P2 161.90(4) . . ?
P1 Ni1 P3 84.80(4) . . ?
P1 Ni1 S1 103.95(4) . . ?
P2 Ni1 P3 84.96(4) . . ?
P2 Ni1 S1 89.66(4) . . ?
P3 Ni1 S1 164.01(4) . . ?
Ni1 P1 C8 119.32(12) . . ?
Ni1 P1 C14 112.82(13) . . ?
Ni1 P1 C39 108.39(13) . . ?
C8 P1 C14 106.80(17) . . ?
C8 P1 C39 103.55(18) . . ?
C14 P1 C39 104.63(18) . . ?
Ni1 P2 C20 121.12(12) . . ?
Ni1 P2 C26 110.71(12) . . ?
Ni1 P2 C41 109.54(13) . . ?
C20 P2 C26 103.44(17) . . ?
C20 P2 C41 104.99(17) . . ?
C26 P2 C41 105.92(17) . . ?
Ni1 P3 C32 108.50(13) . . ?
Ni1 P3 C38 111.60(13) . . ?
Ni1 P3 C40 111.31(12) . . ?
C32 P3 C38 104.21(18) . . ?
C32 P3 C40 106.93(17) . . ?
C38 P3 C40 113.81(18) . . ?
Ni1 S1 C1 115.18(13) . . ?
S1 C1 C2 109.9(3) . . ?
C1 C2 C3 120.7(4) . . ?
C1 C2 C7 121.4(4) . . ?
C3 C2 C7 117.9(4) . . ?
C2 C3 C4 121.3(4) . . ?
C3 C4 C5 120.4(4) . . ?
C4 C5 C6 118.9(4) . . ?
C5 C6 C7 120.3(4) . . ?
C2 C7 C6 121.0(4) . . ?
P1 C8 C9 117.5(3) . . ?
P1 C8 C13 123.3(3) . . ?
C9 C8 C13 119.2(4) . . ?
C8 C9 C10 119.8(4) . . ?
C9 C10 C11 120.4(4) . . ?
C10 C11 C12 120.0(4) . . ?
C11 C12 C13 120.3(4) . . ?
C8 C13 C12 120.2(4) . . ?
P1 C14 C15 119.2(3) . . ?
P1 C14 C19 122.6(3) . . ?
C15 C14 C19 118.2(4) . . ?
C14 C15 C16 120.9(4) . . ?
C15 C16 C17 119.8(4) . . ?
C16 C17 C18 119.7(4) . . ?
C17 C18 C19 120.7(4) . . ?
C14 C19 C18 120.6(4) . . ?
P2 C20 C21 120.4(3) . . ?
P2 C20 C25 120.3(3) . . ?
C21 C20 C25 119.3(4) . . ?
C20 C21 C22 120.4(4) . . ?
C21 C22 C23 120.4(4) . . ?
C22 C23 C24 119.4(4) . . ?
C23 C24 C25 120.6(4) . . ?
C20 C25 C24 119.8(4) . . ?
P2 C26 C27 120.2(3) . . ?
P2 C26 C31 120.4(3) . . ?
C27 C26 C31 119.2(4) . . ?
C26 C27 C28 120.3(4) . . ?
C27 C28 C29 119.9(4) . . ?
C28 C29 C30 120.8(4) . . ?
C29 C30 C31 119.5(4) . . ?
C26 C31 C30 120.3(4) . . ?
P3 C32 C33 120.7(3) . . ?
P3 C32 C37 120.1(3) . . ?
C33 C32 C37 119.2(4) . . ?
C32 C33 C34 120.2(4) . . ?
C33 C34 C35 120.3(4) . . ?
C34 C35 C36 120.0(4) . . ?
C35 C36 C37 119.9(4) . . ?
C32 C37 C36 120.4(4) . . ?
P3 C38 C39 103.7(2) . . ?
P1 C39 C38 108.1(3) . . ?
P3 C40 C41 104.6(2) . . ?
P2 C41 C40 108.8(3) . . ?
C42 B1 C48 111.2(3) . . ?
C42 B1 C54 106.6(3) . . ?
C42 B1 C60 111.6(3) . . ?
C48 B1 C54 109.6(3) . . ?
C48 B1 C60 106.0(3) . . ?
C54 B1 C60 112.0(3) . . ?
B1 C42 C43 124.7(4) . . ?
B1 C42 C47 120.9(3) . . ?
C43 C42 C47 114.4(4) . . ?
C42 C43 C44 122.6(4) . . ?
C43 C44 C45 121.2(4) . . ?
C44 C45 C46 118.0(4) . . ?
C45 C46 C47 120.7(4) . . ?
C42 C47 C46 123.1(4) . . ?
B1 C48 C49 125.1(3) . . ?
B1 C48 C53 119.9(3) . . ?
C49 C48 C53 115.0(4) . . ?
C48 C49 C50 122.3(4) . . ?
C49 C50 C51 120.3(4) . . ?
C50 C51 C52 118.9(4) . . ?
C51 C52 C53 120.2(4) . . ?
C48 C53 C52 123.2(4) . . ?
B1 C54 C55 125.2(3) . . ?
B1 C54 C59 120.2(3) . . ?
C55 C54 C59 114.6(3) . . ?
C54 C55 C56 123.4(4) . . ?
C55 C56 C57 120.1(4) . . ?
C56 C57 C58 118.9(4) . . ?
C57 C58 C59 119.7(4) . . ?
C54 C59 C58 123.3(4) . . ?
B1 C60 C61 125.3(3) . . ?
B1 C60 C65 120.0(3) . . ?
C61 C60 C65 114.7(3) . . ?
C60 C61 C62 123.0(4) . . ?
C61 C62 C63 120.4(4) . . ?
C62 C63 C64 118.4(4) . . ?
C63 C64 C65 120.6(4) . . ?
C60 C65 C64 123.0(4) . . ?

loop_
_geom_bond_atom_site_label_1
_geom_bond_atom_site_label_2
_geom_bond_distance
_geom_bond_site_symmetry_2
_geom_bond_publ_flag
Ni1 P1 2.2042(10) . ?
Ni1 P2 2.1960(10) . ?
Ni1 P3 2.1468(10) . ?
Ni1 S1 2.1689(10) . ?
P1 C8 1.819(4) . ?
P1 C14 1.817(4) . ?
P1 C39 1.839(4) . ?
P2 C20 1.828(4) . ?
P2 C26 1.827(4) . ?
P2 C41 1.831(4) . ?
P3 C32 1.817(4) . ?
P3 C38 1.823(4) . ?
P3 C40 1.818(4) . ?
S1 C1 1.834(4) . ?
C1 C2 1.506(5) . ?
C2 C3 1.381(6) . ?
C2 C7 1.379(6) . ?
C3 C4 1.377(6) . ?
C4 C5 1.371(7) . ?
C5 C6 1.383(7) . ?
C6 C7 1.380(6) . ?
C8 C9 1.398(5) . ?
C8 C13 1.389(5) . ?
C9 C10 1.385(6) . ?
C10 C11 1.369(6) . ?
C11 C12 1.384(6) . ?
C12 C13 1.377(5) . ?
C14 C15 1.390(5) . ?
C14 C19 1.388(5) . ?
C15 C16 1.396(6) . ?
C16 C17 1.381(6) . ?
C17 C18 1.370(6) . ?
C18 C19 1.391(6) . ?
C20 C21 1.380(5) . ?
C20 C25 1.390(5) . ?
C21 C22 1.376(6) . ?
C22 C23 1.381(6) . ?
C23 C24 1.373(6) . ?
C24 C25 1.384(6) . ?
C26 C27 1.388(5) . ?
C26 C31 1.392(5) . ?
C27 C28 1.390(6) . ?
C28 C29 1.370(6) . ?
C29 C30 1.381(6) . ?
C30 C31 1.394(6) . ?
C32 C33 1.389(5) . ?
C32 C37 1.388(5) . ?
C33 C34 1.384(6) . ?
C34 C35 1.379(7) . ?
C35 C36 1.383(7) . ?
C36 C37 1.385(6) . ?
C38 C39 1.521(6) . ?
C40 C41 1.533(5) . ?
B1 C42 1.662(6) . ?
B1 C48 1.649(5) . ?
B1 C54 1.641(5) . ?
B1 C60 1.639(6) . ?
C42 C43 1.399(6) . ?
C42 C47 1.407(6) . ?
C43 C44 1.396(6) . ?
C44 C45 1.370(7) . ?
C45 C46 1.384(7) . ?
C46 C47 1.384(6) . ?
C48 C49 1.398(5) . ?
C48 C53 1.403(5) . ?
C49 C50 1.396(6) . ?
C50 C51 1.380(6) . ?
C51 C52 1.381(6) . ?
C52 C53 1.377(5) . ?
C54 C55 1.395(5) . ?
C54 C59 1.399(5) . ?
C55 C56 1.384(5) . ?
C56 C57 1.378(6) . ?
C57 C58 1.388(6) . ?
C58 C59 1.388(6) . ?
C60 C61 1.405(5) . ?
C60 C65 1.406(5) . ?
C61 C62 1.392(5) . ?
C62 C63 1.389(5) . ?
C63 C64 1.385(6) . ?
C64 C65 1.387(5) . ?

loop_
_geom_torsion_atom_site_label_1
_geom_torsion_atom_site_label_2
_geom_torsion_atom_site_label_3
_geom_torsion_atom_site_label_4
_geom_torsion
_geom_torsion_site_symmetry_1
_geom_torsion_site_symmetry_2
_geom_torsion_site_symmetry_3
_geom_torsion_site_symmetry_4
_geom_torsion_publ_flag
P2 Ni1 P1 C8 177.15(17) . . . . ?
P2 Ni1 P1 C14 50.57(19) . . . . ?
P2 Ni1 P1 C39 -64.82(19) . . . . ?
P3 Ni1 P1 C8 -127.07(14) . . . . ?
P3 Ni1 P1 C14 106.35(13) . . . . ?
P3 Ni1 P1 C39 -9.03(14) . . . . ?
S1 Ni1 P1 C8 39.35(15) . . . . ?
S1 Ni1 P1 C14 -87.23(13) . . . . ?
S1 Ni1 P1 C39 157.38(14) . . . . ?
P1 Ni1 P2 C20 -176.68(17) . . . . ?
P1 Ni1 P2 C26 -55.45(19) . . . . ?
P1 Ni1 P2 C41 61.00(19) . . . . ?
P3 Ni1 P2 C20 127.56(15) . . . . ?
P3 Ni1 P2 C26 -111.21(13) . . . . ?
P3 Ni1 P2 C41 5.24(14) . . . . ?
S1 Ni1 P2 C20 -37.37(15) . . . . ?
S1 Ni1 P2 C26 83.87(13) . . . . ?
S1 Ni1 P2 C41 -159.69(14) . . . . ?
P1 Ni1 P3 C32 97.11(13) . . . . ?
P1 Ni1 P3 C38 -17.14(14) . . . . ?
P1 Ni1 P3 C40 -145.49(14) . . . . ?
P2 Ni1 P3 C32 -97.83(13) . . . . ?
P2 Ni1 P3 C38 147.92(14) . . . . ?
P2 Ni1 P3 C40 19.57(14) . . . . ?
S1 Ni1 P3 C32 -27.0(2) . . . . ?
S1 Ni1 P3 C38 -141.29(19) . . . . ?
S1 Ni1 P3 C40 90.4(2) . . . . ?
P1 Ni1 S1 C1 18.60(15) . . . . ?
P2 Ni1 S1 C1 -149.35(15) . . . . ?
P3 Ni1 S1 C1 140.48(19) . . . . ?
Ni1 S1 C1 C2 -151.5(2) . . . . ?
S1 C1 C2 C3 -71.6(4) . . . . ?
S1 C1 C2 C7 108.6(4) . . . . ?
C1 C2 C3 C4 178.8(4) . . . . ?
C7 C2 C3 C4 -1.4(6) . . . . ?
C2 C3 C4 C5 2.1(7) . . . . ?
C3 C4 C5 C6 -1.1(7) . . . . ?
C4 C5 C6 C7 -0.4(7) . . . . ?
C1 C2 C7 C6 179.7(4) . . . . ?
C3 C2 C7 C6 -0.1(6) . . . . ?
C5 C6 C7 C2 1.0(7) . . . . ?
Ni1 P1 C8 C9 45.8(3) . . . . ?
Ni1 P1 C8 C13 -135.2(3) . . . . ?
C14 P1 C8 C9 175.2(3) . . . . ?
C14 P1 C8 C13 -5.8(4) . . . . ?
C39 P1 C8 C9 -74.7(3) . . . . ?
C39 P1 C8 C13 104.3(3) . . . . ?
P1 C8 C9 C10 178.3(3) . . . . ?
C13 C8 C9 C10 -0.8(6) . . . . ?
C8 C9 C10 C11 -1.3(6) . . . . ?
C9 C10 C11 C12 1.9(7) . . . . ?
C10 C11 C12 C13 -0.5(7) . . . . ?
C11 C12 C13 C8 -1.6(6) . . . . ?
P1 C8 C13 C12 -176.8(3) . . . . ?
C9 C8 C13 C12 2.2(6) . . . . ?
Ni1 P1 C14 C15 34.4(3) . . . . ?
Ni1 P1 C14 C19 -145.4(3) . . . . ?
C8 P1 C14 C15 -98.6(3) . . . . ?
C8 P1 C14 C19 81.6(4) . . . . ?
C39 P1 C14 C15 152.1(3) . . . . ?
C39 P1 C14 C19 -27.8(4) . . . . ?
P1 C14 C15 C16 178.3(3) . . . . ?
C19 C14 C15 C16 -1.8(6) . . . . ?
C14 C15 C16 C17 1.7(7) . . . . ?
C15 C16 C17 C18 0.0(7) . . . . ?
C16 C17 C18 C19 -1.5(6) . . . . ?
P1 C14 C19 C18 -179.9(3) . . . . ?
C15 C14 C19 C18 0.3(6) . . . . ?
C17 C18 C19 C14 1.4(6) . . . . ?
Ni1 P2 C20 C21 103.6(3) . . . . ?
Ni1 P2 C20 C25 -77.1(3) . . . . ?
C26 P2 C20 C21 -21.1(3) . . . . ?
C26 P2 C20 C25 158.2(3) . . . . ?
C41 P2 C20 C21 -131.9(3) . . . . ?
C41 P2 C20 C25 47.3(4) . . . . ?
P2 C20 C21 C22 178.8(3) . . . . ?
C25 C20 C21 C22 -0.4(6) . . . . ?
C20 C21 C22 C23 -0.5(7) . . . . ?
C21 C22 C23 C24 0.3(7) . . . . ?
C22 C23 C24 C25 0.8(7) . . . . ?
C23 C24 C25 C20 -1.8(7) . . . . ?
P2 C20 C25 C24 -177.7(3) . . . . ?
C21 C20 C25 C24 1.6(6) . . . . ?
Ni1 P2 C26 C27 147.5(3) . . . . ?
Ni1 P2 C26 C31 -37.9(3) . . . . ?
C20 P2 C26 C27 -81.3(3) . . . . ?
C20 P2 C26 C31 93.3(3) . . . . ?
C41 P2 C26 C27 28.9(4) . . . . ?
C41 P2 C26 C31 -156.5(3) . . . . ?
P2 C26 C27 C28 172.6(3) . . . . ?
C31 C26 C27 C28 -2.1(6) . . . . ?
C26 C27 C28 C29 1.2(6) . . . . ?
C27 C28 C29 C30 0.3(7) . . . . ?
C28 C29 C30 C31 -1.0(7) . . . . ?
P2 C26 C31 C30 -173.2(3) . . . . ?
C27 C26 C31 C30 1.5(6) . . . . ?
C29 C30 C31 C26 0.0(6) . . . . ?
Ni1 P3 C32 C33 9.3(4) . . . . ?
Ni1 P3 C32 C37 -167.7(3) . . . . ?
C38 P3 C32 C33 128.4(3) . . . . ?
C38 P3 C32 C37 -48.7(3) . . . . ?
C40 P3 C32 C33 -110.8(3) . . . . ?
C40 P3 C32 C37 72.1(3) . . . . ?
P3 C32 C33 C34 -177.1(3) . . . . ?
C37 C32 C33 C34 0.0(6) . . . . ?
C32 C33 C34 C35 0.5(6) . . . . ?
C33 C34 C35 C36 -1.1(7) . . . . ?
C34 C35 C36 C37 1.3(7) . . . . ?
C35 C36 C37 C32 -0.8(6) . . . . ?
P3 C32 C37 C36 177.3(3) . . . . ?
C33 C32 C37 C36 0.2(6) . . . . ?
Ni1 P3 C38 C39 44.4(3) . . . . ?
C32 P3 C38 C39 -72.5(3) . . . . ?
C40 P3 C38 C39 171.4(2) . . . . ?
P3 C38 C39 P1 -50.2(3) . . . . ?
Ni1 P1 C39 C38 39.1(3) . . . . ?
C8 P1 C39 C38 166.7(3) . . . . ?
C14 P1 C39 C38 -81.5(3) . . . . ?
Ni1 P3 C40 C41 -44.2(3) . . . . ?
C32 P3 C40 C41 74.1(3) . . . . ?
C38 P3 C40 C41 -171.4(2) . . . . ?
P3 C40 C41 P2 47.0(3) . . . . ?
Ni1 P2 C41 C40 -33.8(3) . . . . ?
C20 P2 C41 C40 -165.3(3) . . . . ?
C26 P2 C41 C40 85.6(3) . . . . ?
C48 B1 C42 C43 92.2(4) . . . . ?
C48 B1 C42 C47 -86.7(4) . . . . ?
C54 B1 C42 C43 -148.4(4) . . . . ?
C54 B1 C42 C47 32.6(5) . . . . ?
C60 B1 C42 C43 -25.9(5) . . . . ?
C60 B1 C42 C47 155.1(3) . . . . ?
B1 C42 C43 C44 -178.4(4) . . . . ?
C47 C42 C43 C44 0.6(6) . . . . ?
C42 C43 C44 C45 0.3(7) . . . . ?
C43 C44 C45 C46 -1.2(7) . . . . ?
C44 C45 C46 C47 1.1(6) . . . . ?
C45 C46 C47 C42 -0.2(6) . . . . ?
B1 C42 C47 C46 178.4(4) . . . . ?
C43 C42 C47 C46 -0.7(6) . . . . ?
C42 B1 C48 C49 2.5(5) . . . . ?
C42 B1 C48 C53 -178.7(3) . . . . ?
C54 B1 C48 C49 -115.1(4) . . . . ?
C54 B1 C48 C53 63.8(4) . . . . ?
C60 B1 C48 C49 123.9(4) . . . . ?
C60 B1 C48 C53 -57.2(4) . . . . ?
B1 C48 C49 C50 176.8(4) . . . . ?
C53 C48 C49 C50 -2.1(6) . . . . ?
C48 C49 C50 C51 -0.9(6) . . . . ?
C49 C50 C51 C52 2.3(6) . . . . ?
C50 C51 C52 C53 -0.7(6) . . . . ?
C51 C52 C53 C48 -2.5(6) . . . . ?
B1 C48 C53 C52 -175.1(4) . . . . ?
C49 C48 C53 C52 3.8(6) . . . . ?
C42 B1 C54 C55 -117.4(4) . . . . ?
C42 B1 C54 C59 60.1(4) . . . . ?
C48 B1 C54 C55 3.0(5) . . . . ?
C48 B1 C54 C59 -179.4(3) . . . . ?
C60 B1 C54 C55 120.4(4) . . . . ?
C60 B1 C54 C59 -62.1(4) . . . . ?
B1 C54 C55 C56 178.7(4) . . . . ?
C59 C54 C55 C56 1.0(5) . . . . ?
C54 C55 C56 C57 0.6(6) . . . . ?
C55 C56 C57 C58 -1.5(6) . . . . ?
C56 C57 C58 C59 0.8(6) . . . . ?
C57 C58 C59 C54 0.8(6) . . . . ?
B1 C54 C59 C58 -179.5(4) . . . . ?
C55 C54 C59 C58 -1.7(6) . . . . ?
C42 B1 C60 C61 -112.5(4) . . . . ?
C42 B1 C60 C65 70.3(4) . . . . ?
C48 B1 C60 C61 126.3(4) . . . . ?
C48 B1 C60 C65 -50.9(4) . . . . ?
C54 B1 C60 C61 6.8(5) . . . . ?
C54 B1 C60 C65 -170.3(3) . . . . ?
B1 C60 C61 C62 -176.8(3) . . . . ?
C65 C60 C61 C62 0.5(5) . . . . ?
C60 C61 C62 C63 -1.1(6) . . . . ?
C61 C62 C63 C64 0.2(5) . . . . ?
C62 C63 C64 C65 1.2(6) . . . . ?
C63 C64 C65 C60 -1.9(6) . . . . ?
B1 C60 C65 C64 178.4(3) . . . . ?
C61 C60 C65 C64 1.0(5) . . . . ?
